data_7233404
loop_
_publ_author_name
'Verma, Pankaj'
'Singh, Udai P.'
'Butcher, Ray J.'

_publ_section_title
;
 Luminescent metal organic frameworks for sensing and gas adsorption
 studies
;
_journal_issue 36
_journal_name_full CrystEngComm
_journal_page_first 5470
_journal_paper_doi 10.1039/C9CE00732F
_journal_volume 21
_journal_year 2019
_chemical_formula_moiety '0.5(C180 H192 Cd8 N24 Na4 O60), 5(C3 H7 N O), 2(C2 H8 N)'
_chemical_formula_sum 'C109 H147 Cd4 N19 Na2 O35'
_chemical_formula_weight 2779.03
_space_group_crystal_system monoclinic
_space_group_IT_number 14
_space_group_name_Hall '-P 2ybc'
_space_group_name_H-M_alt 'P 1 21/c 1'
_symmetry_space_group_name_Hall '-P 2ybc'
_symmetry_space_group_name_H-M 'P 1 21/c 1'
_atom_sites_solution_hydrogens geom
_audit_creation_date 2018-04-11
_audit_creation_method
;
Olex2 1.2
(compiled 2018.04.03 svn.r3497 for OlexSys, GUI svn.r5486)
;
_audit_update_record
;
2019-05-06 deposited with the CCDC.    2019-08-07 downloaded from the CCDC.
;
_cell_angle_alpha 90
_cell_angle_beta 117.791(3)
_cell_angle_gamma 90
_cell_formula_units_Z 2
_cell_length_a 16.8360(14)
_cell_length_b 24.094(2)
_cell_length_c 17.7653(15)
_cell_measurement_temperature 296(2)
_cell_volume 6375.2(9)
_computing_molecular_graphics 'Olex2 (Dolomanov et al., 2009)'
_computing_publication_material 'Olex2 (Dolomanov et al., 2009)'
_computing_structure_refinement 'ShelXL (Sheldrick, 2015)'
_diffrn_ambient_temperature 296.15
_diffrn_measured_fraction_theta_full 0.998
_diffrn_measured_fraction_theta_max 0.983
_diffrn_radiation_type MoK\a
_diffrn_radiation_wavelength 0.71073
_diffrn_reflns_av_R_equivalents 0.1076
_diffrn_reflns_av_unetI/netI 0.0912
_diffrn_reflns_Laue_measured_fraction_full 0.998
_diffrn_reflns_Laue_measured_fraction_max 0.983
_diffrn_reflns_limit_h_max 20
_diffrn_reflns_limit_h_min -19
_diffrn_reflns_limit_k_max 28
_diffrn_reflns_limit_k_min -28
_diffrn_reflns_limit_l_max 19
_diffrn_reflns_limit_l_min -21
_diffrn_reflns_number 70069
_diffrn_reflns_point_group_measured_fraction_full 0.998
_diffrn_reflns_point_group_measured_fraction_max 0.983
_diffrn_reflns_theta_full 25.242
_diffrn_reflns_theta_max 25.266
_diffrn_reflns_theta_min 0.845
_exptl_absorpt_coefficient_mu 0.747
_exptl_crystal_density_diffrn 1.448
_exptl_crystal_F_000 2856
_refine_diff_density_max 2.269
_refine_diff_density_min -1.417
_refine_diff_density_rms 0.401
_refine_ls_extinction_method none
_refine_ls_goodness_of_fit_ref 1.045
_refine_ls_hydrogen_treatment mixed
_refine_ls_matrix_type full
_refine_ls_number_parameters 804
_refine_ls_number_reflns 11620
_refine_ls_number_restraints 958
_refine_ls_restrained_S_all 1.051
_refine_ls_R_factor_all 0.1197
_refine_ls_R_factor_gt 0.0692
_refine_ls_shift/su_max 0.002
_refine_ls_shift/su_mean 0.000
_refine_ls_structure_factor_coef Fsqd
_refine_ls_weighting_details 'w=1/[\s^2^(Fo^2^)+(0.1178P)^2^+8.2725P] where P=(Fo^2^+2Fc^2^)/3'
_refine_ls_weighting_scheme calc
_refine_ls_wR_factor_gt 0.1883
_refine_ls_wR_factor_ref 0.2216
_reflns_Friedel_coverage 0.000
_reflns_number_gt 7171
_reflns_number_total 11620
_reflns_threshold_expression 'I > 2\s(I)'
_cod_data_source_file c9ce00732f2.cif
_cod_data_source_block ups2717(1)
_cod_depositor_comments 'Adding full bibliography for 7233404--7233405.cif.'
_cod_original_cell_volume 6375.3(9)
_cod_database_code 7233404
_shelx_shelxl_version_number 2017/1
_shelx_space_group_comment
;
The symmetry employed for this shelxl refinement is uniquely defined
by the following loop, which should always be used as a source of
symmetry information in preference to the above space-group names.
They are only intended as comments.
;
_olex2_refinement_description
;
1. Twinned data refinement
 Scales: 0.99951(17)
 0.00049(17)
2. Fixed Uiso
 At 1.2 times of:
  All C(H) groups, All C(H,H) groups, All N(H) groups
 At 1.5 times of:
  All C(H,H,H) groups
3. Rigid bond restraints
 O1S, N1S, C11S, C12S, C13S, O2S, N2S, C21S, C22S, C23S, O3S, N3S, C31S, C32S,
 C33S, O4S, N4S, C41S, C42S, C43S, O5S, N5S, C51S, C52S, C53S, O6S, N6S, C61S,
 C62S, C63S, N1E, C1E, C2E
 with sigma for 1-2 distances of 0.01 and sigma for 1-3 distances of 0.01
4. Uiso/Uaniso restraints and constraints
O1S \\sim N1S \\sim C11S \\sim C12S \\sim C13S \\sim O2S \\sim N2S \\sim C21S
\\sim C22S \\sim C23S \\sim O3S \\sim N3S \\sim C31S \\sim C32S \\sim C33S
\\sim O4S \\sim N4S \\sim C41S \\sim C42S \\sim C43S \\sim O5S \\sim N5S \\sim
C51S \\sim C52S \\sim C53S \\sim O6S \\sim N6S \\sim C61S \\sim C62S \\sim C63S
\\sim N1E \\sim C1E \\sim C2E: within 2A with sigma of 0.01 and sigma for
terminal atoms of 0.02
Uanis(O6S) \\sim Ueq, Uanis(N6S) \\sim Ueq, Uanis(C61S) \\sim Ueq, Uanis(C62S)
\\sim Ueq, Uanis(C63S) \\sim Ueq: with sigma of 0.01 and sigma for terminal
atoms of 0.02
5. Rigid body (RIGU) restrains
 All non-hydrogen atoms
 with sigma for 1-2 distances of 0.004 and sigma for 1-3 distances of 0.004
6. Same fragment restrains
{O1S, N1S, C11S, C12S, C13S} sigma for 1-2: 0.02, 1-3: 0.04
as
{O2S, N2S, C21S, C22S, C23S}
{O1S, N1S, C11S, C12S, C13S} sigma for 1-2: 0.02, 1-3: 0.04
as
{O3S, N3S, C31S, C32S, C33S}
{O1S, N1S, C11S, C12S, C13S} sigma for 1-2: 0.02, 1-3: 0.04
as
{O4S, N4S, C41S, C42S, C43S}
{O1S, N1S, C11S, C12S, C13S} sigma for 1-2: 0.02, 1-3: 0.04
as
{O5S, N5S, C51S, C52S, C53S}
{O1S, N1S, C11S, C12S, C13S} sigma for 1-2: 0.02, 1-3: 0.04
as
{O6S, N6S, C61S, C62S, C63S}
7. Others
 Fixed Sof: O6S(0.5) N6S(0.5) C61S(0.5) H61S(0.5) C62S(0.5) H62A(0.5)
 H62B(0.5) H62C(0.5) C63S(0.5) H63A(0.5) H63B(0.5) H63C(0.5)
8.a Secondary CH2 refined with riding coordinates:
 C10(H10A,H10B), C19(H19A,H19B), C28(H28A,H28B), N1E(H1EA,H1EB)
8.b Aromatic/amide H refined with riding coordinates:
 N1(H1), N2(H2), N3(H3), C12(H12), C14(H14), C16(H16), C21(H21), C23(H23),
 C25(H25), C30(H30), C32(H32), C34(H34), C11S(H11S), C21S(H21S), C31S(H31S),
 C41S(H41S), C51S(H51S), C61S(H61S)
8.c Idealised Me refined as rotating group:
 C7(H7A,H7B,H7C), C8(H8A,H8B,H8C), C9(H9A,H9B,H9C), C12S(H12A,H12B,H12C),
 C13S(H13A,H13B,H13C), C22S(H22A,H22B,H22C), C23S(H23A,H23B,H23C), C32S(H32A,
 H32B,H32C), C33S(H33A,H33B,H33C), C42S(H42A,H42B,H42C), C43S(H43A,H43B,H43C),
 C52S(H52A,H52B,H52C), C53S(H53A,H53B,H53C), C62S(H62A,H62B,H62C), C63S(H63A,
 H63B,H63C), C1E(H1EC,H1ED,H1EE), C2E(H2EA,H2EB,H2EC)
;
_olex2_submission_special_instructions 'No special instructions were received'

loop_
_space_group_symop_operation_xyz
'x, y, z'
'-x, y+1/2, -z+1/2'
'-x, -y, -z'
'x, -y-1/2, z-1/2'

loop_
_atom_site_label
_atom_site_type_symbol
_atom_site_fract_x
_atom_site_fract_y
_atom_site_fract_z
_atom_site_U_iso_or_equiv
_atom_site_adp_type
_atom_site_occupancy
_atom_site_site_symmetry_order
_atom_site_calc_flag
_atom_site_refinement_flags_posn
_atom_site_refinement_flags_adp
_atom_site_refinement_flags_occupancy
Cd1 Cd 0.29425(3) 0.94347(2) 0.13676(3) 0.04090(16) Uani 1 1 d . U .
Cd2 Cd 1.15036(3) 0.60436(2) -0.06299(3) 0.04216(16) Uani 1 1 d . U .
Na1 Na 0.78909(19) 1.08156(13) -0.28117(17) 0.0507(7) Uani 1 1 d . U .
O1 O 0.2255(4) 0.6577(2) -0.1268(3) 0.0570(14) Uani 1 1 d . U .
O2 O 0.2045(3) 0.6936(2) -0.0238(3) 0.0521(13) Uani 1 1 d . U .
O3 O 0.3593(4) 0.8730(2) 0.1047(4) 0.0610(14) Uani 1 1 d . U .
O4 O 0.4775(4) 0.8987(2) 0.0874(4) 0.0583(14) Uani 1 1 d . U .
O5 O 0.3561(3) 0.9214(2) -0.7149(3) 0.0479(12) Uani 1 1 d . U .
O6 O 0.4228(3) 0.9858(2) -0.7541(3) 0.0530(14) Uani 1 1 d . U .
O7 O 0.7162(4) 1.0624(2) -0.5373(3) 0.0581(15) Uani 1 1 d . U .
O8 O 0.7742(3) 1.0329(2) -0.4052(3) 0.0536(14) Uani 1 1 d . U .
O9 O 0.6677(4) 0.5073(3) -0.5502(3) 0.0684(18) Uani 1 1 d . U .
O10 O 0.8051(4) 0.4797(3) -0.5069(4) 0.078(2) Uani 1 1 d . U .
O11 O 1.0513(4) 0.5777(3) -0.2509(4) 0.0752(19) Uani 1 1 d . U .
O12 O 1.0105(3) 0.6024(3) -0.1538(3) 0.0652(16) Uani 1 1 d . U .
N1 N 0.4681(4) 0.7709(3) -0.1416(4) 0.0475(15) Uani 1 1 d . U .
H1 H 0.518554 0.788032 -0.122929 0.057 Uiso 1 1 calc R . .
N2 N 0.5632(4) 0.8844(3) -0.4047(4) 0.0527(17) Uani 1 1 d . U .
H2 H 0.600084 0.889091 -0.351704 0.063 Uiso 1 1 calc R . .
N3 N 0.6772(4) 0.6382(3) -0.3255(4) 0.0583(18) Uani 1 1 d . U .
H3 H 0.621526 0.629399 -0.354807 0.070 Uiso 1 1 calc R . .
C1 C 0.4956(4) 0.7461(3) -0.2603(4) 0.0368(14) Uani 1 1 d . U .
C2 C 0.4756(5) 0.7909(3) -0.3171(4) 0.0404(15) Uani 1 1 d . U .
C3 C 0.5264(5) 0.7960(3) -0.3615(4) 0.0417(15) Uani 1 1 d . U .
C4 C 0.5975(5) 0.7600(3) -0.3459(4) 0.0429(16) Uani 1 1 d . U .
C5 C 0.6204(5) 0.7187(3) -0.2834(4) 0.0410(15) Uani 1 1 d . U .
C6 C 0.5682(5) 0.7102(3) -0.2420(4) 0.0419(15) Uani 1 1 d . U .
C7 C 0.4022(5) 0.8307(3) -0.3311(5) 0.058(2) Uani 1 1 d . U .
H7A H 0.393737 0.831816 -0.281292 0.087 Uiso 1 1 calc GR . .
H7B H 0.347608 0.818777 -0.378995 0.087 Uiso 1 1 calc GR . .
H7C H 0.417965 0.866973 -0.342006 0.087 Uiso 1 1 calc GR . .
C8 C 0.6489(6) 0.7655(4) -0.3963(5) 0.071(3) Uani 1 1 d . U .
H8A H 0.678386 0.731001 -0.394404 0.107 Uiso 1 1 calc GR . .
H8B H 0.692867 0.794368 -0.372087 0.107 Uiso 1 1 calc GR . .
H8C H 0.608003 0.774479 -0.454276 0.107 Uiso 1 1 calc GR . .
C9 C 0.5854(6) 0.6633(3) -0.1815(6) 0.072(2) Uani 1 1 d . U .
H9A H 0.530819 0.642916 -0.197910 0.108 Uiso 1 1 calc GR . .
H9B H 0.606194 0.677726 -0.125048 0.108 Uiso 1 1 calc GR . .
H9C H 0.630184 0.639221 -0.182677 0.108 Uiso 1 1 calc GR . .
C10 C 0.4363(5) 0.7377(3) -0.2177(4) 0.0423(16) Uani 1 1 d . U .
H10A H 0.375075 0.748084 -0.256803 0.051 Uiso 1 1 calc R . .
H10B H 0.436657 0.698860 -0.203291 0.051 Uiso 1 1 calc R . .
C11 C 0.4182(5) 0.7756(3) -0.0982(4) 0.0382(15) Uani 1 1 d . U .
C12 C 0.3509(4) 0.7375(3) -0.1103(4) 0.0392(15) Uani 1 1 d . U .
H12 H 0.336389 0.709848 -0.151124 0.047 Uiso 1 1 calc R . .
C13 C 0.3061(4) 0.7402(3) -0.0635(4) 0.0371(15) Uani 1 1 d . U .
C14 C 0.3259(5) 0.7824(3) -0.0038(4) 0.0419(16) Uani 1 1 d . U .
H14 H 0.294798 0.784624 0.027719 0.050 Uiso 1 1 calc R . .
C15 C 0.3908(5) 0.8206(3) 0.0086(4) 0.0370(14) Uani 1 1 d . U .
C16 C 0.4368(5) 0.8171(3) -0.0378(4) 0.0397(15) Uani 1 1 d . U .
H16 H 0.481377 0.842940 -0.028669 0.048 Uiso 1 1 calc R . .
C17 C 0.2404(5) 0.6950(3) -0.0736(5) 0.0407(15) Uani 1 1 d . U .
C18 C 0.4103(5) 0.8680(3) 0.0726(5) 0.0466(17) Uani 1 1 d . U .
C19 C 0.4999(5) 0.8392(3) -0.4319(5) 0.058(2) Uani 1 1 d . U .
H19A H 0.497887 0.821970 -0.482063 0.069 Uiso 1 1 calc R . .
H19B H 0.440395 0.853299 -0.446771 0.069 Uiso 1 1 calc R . .
C20 C 0.5633(5) 0.9202(3) -0.4656(4) 0.0379(15) Uani 1 1 d . U .
C21 C 0.4941(4) 0.9203(3) -0.5504(4) 0.0377(15) Uani 1 1 d . U .
H21 H 0.446869 0.895334 -0.566334 0.045 Uiso 1 1 calc R . .
C22 C 0.4948(4) 0.9563(3) -0.6097(4) 0.0353(14) Uani 1 1 d . U .
C23 C 0.5663(4) 0.9932(3) -0.5878(4) 0.0358(15) Uani 1 1 d . U .
H23 H 0.567661 1.017121 -0.628264 0.043 Uiso 1 1 calc R . .
C24 C 0.6351(4) 0.9935(3) -0.5049(4) 0.0367(15) Uani 1 1 d . U .
C25 C 0.6323(5) 0.9574(3) -0.4456(4) 0.0388(16) Uani 1 1 d . U .
H25 H 0.678716 0.958415 -0.390155 0.047 Uiso 1 1 calc R . .
C26 C 0.4198(5) 0.9546(3) -0.6979(4) 0.0387(15) Uani 1 1 d . U .
C27 C 0.7132(5) 1.0315(3) -0.4807(5) 0.0406(16) Uani 1 1 d . U .
C28 C 0.7020(5) 0.6833(3) -0.2647(5) 0.0490(18) Uani 1 1 d . U .
H28A H 0.747889 0.705966 -0.268119 0.059 Uiso 1 1 calc R . .
H28B H 0.726485 0.668460 -0.207488 0.059 Uiso 1 1 calc R . .
C29 C 0.7409(4) 0.6091(3) -0.3371(4) 0.0408(16) Uani 1 1 d . U .
C30 C 0.7164(5) 0.5737(3) -0.4065(4) 0.0408(16) Uani 1 1 d . U .
H30 H 0.655826 0.569692 -0.444755 0.049 Uiso 1 1 calc R . .
C31 C 0.7790(5) 0.5443(3) -0.4207(4) 0.0417(16) Uani 1 1 d . U .
C32 C 0.8691(5) 0.5495(3) -0.3640(4) 0.0447(17) Uani 1 1 d . U .
H32 H 0.911756 0.530423 -0.373309 0.054 Uiso 1 1 calc R . .
C33 C 0.8958(5) 0.5833(3) -0.2935(5) 0.0452(18) Uani 1 1 d . U .
C34 C 0.8330(5) 0.6121(3) -0.2790(5) 0.0438(17) Uani 1 1 d . U .
H34 H 0.851903 0.633701 -0.230277 0.053 Uiso 1 1 calc R . .
C35 C 0.7475(5) 0.5080(3) -0.4974(5) 0.0504(19) Uani 1 1 d . U .
C36 C 0.9948(5) 0.5886(3) -0.2284(5) 0.0501(19) Uani 1 1 d . U .
O1S O 0.1885(4) 0.8796(3) 0.1381(4) 0.0712(16) Uani 1 1 d D U .
N1S N 0.1303(7) 0.7957(4) 0.1285(8) 0.125(3) Uani 1 1 d D U .
C11S C 0.1883(8) 0.8335(4) 0.1254(8) 0.108(3) Uani 1 1 d D U .
H11S H 0.231832 0.820384 0.111664 0.130 Uiso 1 1 calc R . .
C12S C 0.1615(10) 0.7467(4) 0.1119(11) 0.191(7) Uani 1 1 d D U .
H12A H 0.125247 0.716412 0.113459 0.286 Uiso 1 1 calc GR . .
H12B H 0.222691 0.740947 0.154153 0.286 Uiso 1 1 calc GR . .
H12C H 0.158423 0.748593 0.056645 0.286 Uiso 1 1 calc GR . .
C13S C 0.0508(9) 0.8108(7) 0.1339(12) 0.177(6) Uani 1 1 d D U .
H13A H 0.002564 0.786458 0.098462 0.265 Uiso 1 1 calc GR . .
H13B H 0.034847 0.848365 0.114916 0.265 Uiso 1 1 calc GR . .
H13C H 0.061660 0.807582 0.191741 0.265 Uiso 1 1 calc GR . .
O2S O 1.1111(5) 0.5941(3) 0.0452(4) 0.088(2) Uani 1 1 d D U .
N2S N 1.1606(7) 0.5913(6) 0.1884(5) 0.130(3) Uani 1 1 d D U .
C21S C 1.1685(7) 0.6036(6) 0.1186(6) 0.109(3) Uani 1 1 d D U .
H21S H 1.221382 0.620490 0.126320 0.131 Uiso 1 1 calc R . .
C22S C 1.2252(10) 0.6047(9) 0.2724(7) 0.176(6) Uani 1 1 d D U .
H22A H 1.283980 0.604305 0.276200 0.264 Uiso 1 1 calc GR . .
H22B H 1.222558 0.577874 0.311110 0.264 Uiso 1 1 calc GR . .
H22C H 1.212866 0.640950 0.286758 0.264 Uiso 1 1 calc GR . .
C23S C 1.0817(10) 0.5626(8) 0.1793(10) 0.185(6) Uani 1 1 d D U .
H23A H 1.050005 0.585467 0.200667 0.277 Uiso 1 1 calc GR . .
H23B H 1.098918 0.528482 0.210779 0.277 Uiso 1 1 calc GR . .
H23C H 1.043392 0.554658 0.120218 0.277 Uiso 1 1 calc GR . .
O3S O 0.8983(8) 0.6961(4) -0.0048(8) 0.161(4) Uani 1 1 d D U .
N3S N 0.8553(7) 0.6084(4) -0.0230(7) 0.121(3) Uani 1 1 d D U .
C31S C 0.9013(9) 0.6515(5) -0.0311(8) 0.115(3) Uani 1 1 d D U .
H31S H 0.936557 0.646106 -0.058093 0.138 Uiso 1 1 calc R . .
C32S C 0.8019(10) 0.6107(7) 0.0175(9) 0.155(5) Uani 1 1 d D U .
H32A H 0.744306 0.594620 -0.018580 0.233 Uiso 1 1 calc GR . .
H32B H 0.794183 0.648713 0.029075 0.233 Uiso 1 1 calc GR . .
H32C H 0.830238 0.590436 0.070031 0.233 Uiso 1 1 calc GR . .
C33S C 0.8657(12) 0.5554(5) -0.0557(11) 0.164(5) Uani 1 1 d D U .
H33A H 0.808471 0.537277 -0.084102 0.245 Uiso 1 1 calc GR . .
H33B H 0.906629 0.532668 -0.009496 0.245 Uiso 1 1 calc GR . .
H33C H 0.888977 0.561188 -0.095217 0.245 Uiso 1 1 calc GR . .
O4S O 0.8026(4) 1.0032(3) -0.1839(4) 0.0740(17) Uani 1 1 d D U .
N4S N 0.9230(6) 0.9476(4) -0.1533(6) 0.101(3) Uani 1 1 d D U .
C41S C 0.8704(6) 0.9800(4) -0.1321(7) 0.091(3) Uani 1 1 d D U .
H41S H 0.887057 0.984728 -0.074694 0.109 Uiso 1 1 calc R . .
C42S C 0.8993(10) 0.9383(6) -0.2406(8) 0.128(4) Uani 1 1 d D U .
H42A H 0.949665 0.946846 -0.250022 0.192 Uiso 1 1 calc GR . .
H42B H 0.849578 0.961708 -0.275820 0.192 Uiso 1 1 calc GR . .
H42C H 0.882702 0.900137 -0.254672 0.192 Uiso 1 1 calc GR . .
C43S C 1.0005(8) 0.9210(6) -0.0881(10) 0.146(5) Uani 1 1 d D U .
H43A H 1.049097 0.923121 -0.101990 0.218 Uiso 1 1 calc GR . .
H43B H 0.986902 0.882771 -0.083939 0.218 Uiso 1 1 calc GR . .
H43C H 1.017364 0.939205 -0.034751 0.218 Uiso 1 1 calc GR . .
O5S O 0.5659(6) 0.8798(4) -0.1362(6) 0.129(3) Uani 1 1 d D U .
N5S N 0.7017(7) 0.8477(4) -0.1183(7) 0.114(3) Uani 1 1 d D U .
C51S C 0.6281(7) 0.8800(5) -0.1529(8) 0.111(3) Uani 1 1 d D U .
H51S H 0.624431 0.905188 -0.194118 0.133 Uiso 1 1 calc R . .
C52S C 0.7154(11) 0.8088(6) -0.0549(8) 0.144(5) Uani 1 1 d D U .
H52A H 0.771323 0.789973 -0.038326 0.216 Uiso 1 1 calc GR . .
H52B H 0.667229 0.782300 -0.076411 0.216 Uiso 1 1 calc GR . .
H52C H 0.716926 0.827433 -0.006451 0.216 Uiso 1 1 calc GR . .
C53S C 0.7680(9) 0.8469(7) -0.1469(10) 0.153(5) Uani 1 1 d D U .
H53A H 0.776822 0.809439 -0.159877 0.230 Uiso 1 1 calc GR . .
H53B H 0.823463 0.861313 -0.103098 0.230 Uiso 1 1 calc GR . .
H53C H 0.748203 0.869380 -0.197065 0.230 Uiso 1 1 calc GR . .
O6S O 1.0699(14) 0.6737(9) 0.2660(12) 0.160(6) Uani 0.5 1 d D U P
N6S N 0.9952(12) 0.7294(9) 0.3063(10) 0.127(4) Uani 0.5 1 d D U P
C61S C 1.0684(13) 0.6973(10) 0.3252(13) 0.131(5) Uani 0.5 1 d D U P
H61S H 1.114626 0.693798 0.380529 0.157 Uiso 0.5 1 calc R . P
C62S C 0.9794(16) 0.7542(12) 0.3676(13) 0.135(6) Uani 0.5 1 d D U P
H62A H 0.971935 0.726188 0.402151 0.202 Uiso 0.5 1 calc GR . P
H62B H 0.925897 0.776302 0.340851 0.202 Uiso 0.5 1 calc GR . P
H62C H 1.029387 0.777508 0.402589 0.202 Uiso 0.5 1 calc GR . P
C63S C 0.9250(17) 0.7306(14) 0.2198(12) 0.152(7) Uani 0.5 1 d D U P
H63A H 0.948008 0.745775 0.183883 0.228 Uiso 0.5 1 calc GR . P
H63B H 0.876440 0.753269 0.216164 0.228 Uiso 0.5 1 calc GR . P
H63C H 0.903732 0.693561 0.201658 0.228 Uiso 0.5 1 calc GR . P
N1E N 0.5279(6) 1.0005(4) -0.8409(6) 0.087(2) Uani 1 1 d . U .
H1EA H 0.489275 1.017422 -0.827434 0.18(7) Uiso 1 1 calc R . .
H1EB H 0.503906 0.968215 -0.865290 0.11(4) Uiso 1 1 calc R . .
C1E C 0.6113(8) 0.9904(5) -0.7640(7) 0.092(3) Uani 1 1 d . U .
H1EC H 0.599447 0.968168 -0.725503 0.138 Uiso 1 1 calc GR . .
H1ED H 0.637147 1.025116 -0.737524 0.138 Uiso 1 1 calc GR . .
H1EE H 0.652404 0.971089 -0.778262 0.138 Uiso 1 1 calc GR . .
C2E C 0.5426(9) 1.0352(5) -0.9019(8) 0.115(4) Uani 1 1 d . U .
H2EA H 0.487255 1.038671 -0.953667 0.173 Uiso 1 1 calc GR . .
H2EB H 0.586984 1.018100 -0.913821 0.173 Uiso 1 1 calc GR . .
H2EC H 0.562963 1.071293 -0.877779 0.173 Uiso 1 1 calc GR . .

loop_
_atom_site_aniso_label
_atom_site_aniso_U_11
_atom_site_aniso_U_22
_atom_site_aniso_U_33
_atom_site_aniso_U_23
_atom_site_aniso_U_13
_atom_site_aniso_U_12
Cd1 0.0435(3) 0.0436(3) 0.0336(3) 0.0033(2) 0.0162(2) -0.0008(2)
Cd2 0.0365(3) 0.0447(3) 0.0437(3) -0.0003(2) 0.0174(2) 0.0000(2)
Na1 0.0521(16) 0.0649(19) 0.0406(15) 0.0051(14) 0.0261(13) -0.0059(15)
O1 0.072(3) 0.052(3) 0.059(3) -0.023(2) 0.041(3) -0.022(3)
O2 0.058(3) 0.051(3) 0.064(3) -0.014(2) 0.042(2) -0.011(2)
O3 0.095(4) 0.045(3) 0.071(3) -0.011(3) 0.062(3) -0.003(3)
O4 0.067(3) 0.048(3) 0.061(3) -0.019(3) 0.032(3) -0.008(2)
O5 0.044(3) 0.052(3) 0.042(3) 0.000(2) 0.015(2) -0.005(2)
O6 0.053(3) 0.057(3) 0.036(3) 0.007(2) 0.010(2) -0.008(2)
O7 0.059(3) 0.060(3) 0.048(3) 0.003(2) 0.019(2) -0.016(3)
O8 0.049(3) 0.057(3) 0.042(3) -0.005(2) 0.010(2) -0.013(2)
O9 0.051(3) 0.078(4) 0.051(3) -0.029(3) 0.002(2) 0.009(3)
O10 0.054(3) 0.111(5) 0.062(3) -0.040(3) 0.019(3) 0.007(3)
O11 0.035(3) 0.108(5) 0.076(4) -0.030(4) 0.020(3) 0.004(3)
O12 0.039(3) 0.101(5) 0.048(3) -0.021(3) 0.014(2) -0.007(3)
N1 0.051(3) 0.058(4) 0.045(3) -0.014(3) 0.031(2) -0.017(3)
N2 0.065(4) 0.049(4) 0.037(3) 0.005(3) 0.018(3) -0.018(3)
N3 0.035(3) 0.067(4) 0.069(4) -0.030(3) 0.021(3) -0.002(3)
C1 0.045(3) 0.030(3) 0.043(3) -0.006(3) 0.027(3) -0.005(3)
C2 0.044(4) 0.041(4) 0.034(3) -0.003(3) 0.017(3) -0.001(3)
C3 0.048(4) 0.038(4) 0.037(3) 0.002(3) 0.018(3) -0.009(3)
C4 0.046(4) 0.049(4) 0.042(4) -0.005(3) 0.027(3) -0.008(3)
C5 0.042(3) 0.042(4) 0.042(4) -0.008(3) 0.023(3) 0.000(3)
C6 0.054(4) 0.036(4) 0.042(4) -0.002(3) 0.027(3) 0.004(3)
C7 0.052(4) 0.060(5) 0.061(5) 0.010(4) 0.025(4) 0.012(4)
C8 0.074(5) 0.096(7) 0.068(5) -0.004(5) 0.054(4) -0.009(5)
C9 0.102(7) 0.056(5) 0.081(6) 0.023(4) 0.062(5) 0.026(5)
C10 0.055(4) 0.038(4) 0.044(3) 0.001(3) 0.031(3) 0.001(3)
C11 0.045(3) 0.040(4) 0.036(3) -0.002(3) 0.024(3) 0.000(3)
C12 0.044(3) 0.040(4) 0.041(3) -0.006(3) 0.025(3) -0.002(3)
C13 0.037(3) 0.035(3) 0.045(4) -0.003(3) 0.025(3) 0.001(3)
C14 0.053(4) 0.041(4) 0.042(4) -0.006(3) 0.031(3) -0.003(3)
C15 0.045(3) 0.028(3) 0.044(3) 0.000(3) 0.026(3) 0.003(3)
C16 0.047(4) 0.033(3) 0.042(3) -0.001(3) 0.024(3) -0.001(3)
C17 0.042(3) 0.039(3) 0.046(4) -0.001(3) 0.025(3) 0.002(3)
C18 0.059(4) 0.042(4) 0.043(4) -0.002(3) 0.027(3) -0.001(3)
C19 0.063(5) 0.056(4) 0.040(4) 0.006(3) 0.012(3) -0.018(4)
C20 0.046(3) 0.033(3) 0.036(3) -0.003(3) 0.019(3) 0.001(3)
C21 0.038(3) 0.037(4) 0.037(3) -0.002(3) 0.016(3) -0.006(3)
C22 0.038(3) 0.036(3) 0.032(3) -0.006(3) 0.017(2) 0.001(3)
C23 0.042(3) 0.034(3) 0.035(3) 0.001(3) 0.021(2) 0.001(3)
C24 0.035(3) 0.038(3) 0.040(3) -0.005(3) 0.020(2) -0.001(3)
C25 0.043(3) 0.041(4) 0.032(3) -0.002(3) 0.017(3) -0.002(3)
C26 0.038(3) 0.041(4) 0.036(3) 0.003(3) 0.016(3) 0.007(3)
C27 0.044(3) 0.026(3) 0.049(3) -0.003(3) 0.019(3) 0.001(3)
C28 0.043(4) 0.052(4) 0.057(4) -0.010(3) 0.028(3) 0.005(3)
C29 0.035(3) 0.044(4) 0.043(4) -0.007(3) 0.018(3) -0.002(3)
C30 0.034(3) 0.043(4) 0.040(4) -0.008(3) 0.013(3) -0.004(3)
C31 0.036(3) 0.044(4) 0.039(3) -0.004(3) 0.013(3) 0.000(3)
C32 0.036(3) 0.052(4) 0.046(4) -0.010(3) 0.019(3) 0.004(3)
C33 0.037(3) 0.050(4) 0.042(4) -0.011(3) 0.012(3) 0.001(3)
C34 0.036(3) 0.052(4) 0.041(4) -0.011(3) 0.017(3) -0.001(3)
C35 0.047(4) 0.054(4) 0.044(4) -0.015(3) 0.016(3) -0.001(3)
C36 0.036(3) 0.055(5) 0.052(4) -0.006(4) 0.015(3) 0.007(3)
O1S 0.086(4) 0.070(3) 0.074(3) -0.011(3) 0.050(3) -0.022(3)
N1S 0.126(5) 0.094(5) 0.167(7) -0.032(5) 0.078(5) -0.022(4)
C11S 0.114(5) 0.090(4) 0.124(6) -0.021(5) 0.059(5) -0.016(4)
C12S 0.175(11) 0.117(7) 0.211(13) -0.093(8) 0.032(9) 0.018(7)
C13S 0.136(7) 0.159(12) 0.259(13) -0.041(11) 0.111(7) -0.018(8)
O2S 0.081(4) 0.132(5) 0.066(3) 0.015(4) 0.045(3) 0.005(4)
N2S 0.104(5) 0.226(8) 0.077(4) 0.016(5) 0.058(4) 0.019(5)
C21S 0.089(5) 0.179(7) 0.071(4) 0.013(5) 0.046(3) 0.006(5)
C22S 0.141(10) 0.292(16) 0.073(5) 0.013(9) 0.032(6) 0.043(10)
C23S 0.165(9) 0.275(15) 0.138(9) 0.045(10) 0.090(7) -0.031(9)
O3S 0.192(9) 0.124(6) 0.183(9) -0.017(6) 0.101(7) -0.024(7)
N3S 0.120(6) 0.126(5) 0.120(6) 0.014(5) 0.058(4) -0.032(5)
C31S 0.121(6) 0.113(6) 0.123(7) -0.001(6) 0.068(5) -0.031(5)
C32S 0.135(8) 0.187(12) 0.158(9) 0.036(8) 0.082(6) -0.028(8)
C33S 0.182(12) 0.128(7) 0.151(11) -0.019(8) 0.053(8) -0.043(8)
O4S 0.073(3) 0.066(4) 0.084(4) 0.013(3) 0.038(3) 0.021(3)
N4S 0.080(4) 0.080(5) 0.136(5) 0.006(4) 0.044(4) 0.023(4)
C41S 0.086(5) 0.070(5) 0.108(5) 0.009(4) 0.037(4) 0.023(4)
C42S 0.141(9) 0.114(9) 0.154(6) -0.009(7) 0.089(6) 0.018(8)
C43S 0.083(7) 0.105(9) 0.199(9) 0.022(9) 0.024(7) 0.032(6)
O5S 0.121(5) 0.124(6) 0.155(7) -0.037(6) 0.076(5) -0.044(5)
N5S 0.125(5) 0.092(6) 0.129(6) -0.012(4) 0.063(4) -0.027(4)
C51S 0.121(5) 0.090(6) 0.131(7) -0.016(5) 0.065(5) -0.027(5)
C52S 0.177(11) 0.110(9) 0.138(9) 0.009(6) 0.067(7) -0.012(8)
C53S 0.127(7) 0.157(11) 0.193(10) -0.011(9) 0.089(6) -0.023(8)
O6S 0.163(10) 0.166(12) 0.173(9) -0.017(8) 0.097(7) 0.018(9)
N6S 0.123(6) 0.122(7) 0.137(6) -0.010(6) 0.063(5) 0.005(5)
C61S 0.128(7) 0.129(8) 0.141(7) -0.006(6) 0.068(5) 0.006(5)
C62S 0.138(11) 0.137(13) 0.150(8) 0.003(9) 0.085(7) 0.010(9)
C63S 0.151(11) 0.148(13) 0.145(8) -0.002(11) 0.060(8) 0.026(11)
N1E 0.091(5) 0.076(5) 0.105(5) -0.037(4) 0.055(4) -0.020(4)
C1E 0.106(6) 0.097(7) 0.093(6) -0.015(5) 0.062(4) -0.015(6)
C2E 0.106(8) 0.081(7) 0.129(8) 0.015(6) 0.029(6) -0.018(6)

loop_
_atom_type_symbol
_atom_type_description
_atom_type_scat_dispersion_real
_atom_type_scat_dispersion_imag
_atom_type_scat_source
C C 0.0033 0.0016 'International Tables Vol C Tables 4.2.6.8 and 6.1.1.4'
H H 0.0000 0.0000 'International Tables Vol C Tables 4.2.6.8 and 6.1.1.4'
N N 0.0061 0.0033 'International Tables Vol C Tables 4.2.6.8 and 6.1.1.4'
O O 0.0106 0.0060 'International Tables Vol C Tables 4.2.6.8 and 6.1.1.4'
Cd Cd -0.8075 1.2024 'International Tables Vol C Tables 4.2.6.8 and 6.1.1.4'
Na Na 0.0362 0.0249 'International Tables Vol C Tables 4.2.6.8 and 6.1.1.4'

loop_
_geom_angle_atom_site_label_1
_geom_angle_atom_site_label_2
_geom_angle_atom_site_label_3
_geom_angle
_geom_angle_site_symmetry_1
_geom_angle_site_symmetry_3
O3 Cd1 Na1 117.87(15) . 3_675
O3 Cd1 O5 95.67(19) . 1_556
O3 Cd1 O6 99.6(2) . 1_556
O3 Cd1 O9 90.8(2) . 2_654
O3 Cd1 O10 104.3(2) . 2_654
O3 Cd1 C26 97.1(2) . 1_556
O3 Cd1 C35 98.7(2) . 2_654
O3 Cd1 O1S 88.2(2) . .
O3 Cd1 O4S 161.4(2) . 3_675
O5 Cd1 Na1 43.44(13) 1_556 3_675
O5 Cd1 O9 135.94(17) 1_556 2_654
O5 Cd1 C26 27.56(19) 1_556 1_556
O5 Cd1 C35 157.1(2) 1_556 2_654
O5 Cd1 O4S 76.27(19) 1_556 3_675
O6 Cd1 Na1 89.98(14) 1_556 3_675
O6 Cd1 O5 55.31(17) 1_556 1_556
O6 Cd1 O9 80.63(18) 1_556 2_654
O6 Cd1 C26 27.83(19) 1_556 1_556
O6 Cd1 C35 104.4(2) 1_556 2_654
O6 Cd1 O1S 132.8(2) 1_556 .
O6 Cd1 O4S 89.7(2) 1_556 3_675
O9 Cd1 Na1 151.01(17) 2_654 3_675
O9 Cd1 C26 108.4(2) 2_654 1_556
O9 Cd1 C35 26.8(2) 2_654 2_654
O9 Cd1 O4S 106.7(2) 2_654 3_675
O10 Cd1 Na1 116.60(17) 2_654 3_675
O10 Cd1 O5 157.9(2) 2_654 1_556
O10 Cd1 O6 128.3(2) 2_654 1_556
O10 Cd1 O9 54.21(19) 2_654 2_654
O10 Cd1 C26 152.0(2) 2_654 1_556
O10 Cd1 C35 27.4(2) 2_654 2_654
O10 Cd1 O1S 93.4(2) 2_654 .
O10 Cd1 O4S 81.9(2) 2_654 3_675
C26 Cd1 Na1 66.45(17) 1_556 3_675
C26 Cd1 C35 131.9(2) 1_556 2_654
C35 Cd1 Na1 137.95(18) 2_654 3_675
O1S Cd1 Na1 47.09(16) . 3_675
O1S Cd1 O5 77.7(2) . 1_556
O1S Cd1 O9 146.16(19) . 2_654
O1S Cd1 C26 105.3(2) . 1_556
O1S Cd1 C35 120.3(2) . 2_654
O1S Cd1 O4S 73.7(2) . 3_675
O4S Cd1 Na1 45.45(15) 3_675 3_675
O4S Cd1 C26 83.5(2) 3_675 1_556
O4S Cd1 C35 94.5(2) 3_675 2_654
O1 Cd2 Na1 44.56(13) 1_655 2_744
O1 Cd2 C17 27.20(18) 1_655 1_655
O1 Cd2 C27 85.4(2) 1_655 2_744
O2 Cd2 Na1 99.74(14) 1_655 2_744
O2 Cd2 O1 55.19(17) 1_655 1_655
O2 Cd2 O7 93.94(19) 1_655 2_744
O2 Cd2 O8 124.76(19) 1_655 2_744
O2 Cd2 C17 28.17(19) 1_655 1_655
O2 Cd2 C27 110.79(19) 1_655 2_744
O2 Cd2 O2S 94.2(2) 1_655 .
O7 Cd2 Na1 90.24(15) 2_744 2_744
O7 Cd2 O1 93.4(2) 2_744 1_655
O7 Cd2 O8 55.66(17) 2_744 2_744
O7 Cd2 C17 91.8(2) 2_744 1_655
O7 Cd2 C27 28.04(19) 2_744 2_744
O8 Cd2 Na1 44.77(14) 2_744 2_744
O8 Cd2 O1 79.54(19) 2_744 1_655
O8 Cd2 C17 101.0(2) 2_744 1_655
O8 Cd2 C27 27.63(19) 2_744 2_744
O12 Cd2 Na1 91.40(16) . 2_744
O12 Cd2 O1 106.8(2) . 1_655
O12 Cd2 O2 112.8(2) . 1_655
O12 Cd2 O7 152.5(2) . 2_744
O12 Cd2 O8 109.1(2) . 2_744
O12 Cd2 C17 114.7(2) . 1_655
O12 Cd2 C27 133.6(2) . 2_744
O12 Cd2 O2S 89.1(2) . .
C17 Cd2 Na1 71.66(16) 1_655 2_744
C27 Cd2 Na1 65.97(17) 2_744 2_744
C27 Cd2 C17 96.6(2) 2_744 1_655
O2S Cd2 Na1 164.6(2) . 2_744
O2S Cd2 O1 148.9(2) . 1_655
O2S Cd2 O7 82.3(2) . 2_744
O2S Cd2 O8 120.9(2) . 2_744
O2S Cd2 C17 121.8(2) . 1_655
O2S Cd2 C27 103.0(2) . 2_744
Cd2 Na1 Cd1 174.49(9) 2_754 3_675
O1 Na1 Cd1 133.13(17) 2_654 3_675
O1 Na1 Cd2 45.28(14) 2_654 2_754
O1 Na1 O5 102.9(2) 2_654 3_674
O1 Na1 O8 79.3(2) 2_654 .
O1 Na1 O11 86.6(2) 2_654 2_754
O1 Na1 O1S 108.5(2) 2_654 3_675
O1 Na1 O4S 178.8(2) 2_654 .
O5 Na1 Cd1 43.12(12) 3_674 3_675
O5 Na1 Cd2 131.53(15) 3_674 2_754
O5 Na1 O11 169.0(2) 3_674 2_754
O5 Na1 O1S 73.7(2) 3_674 3_675
O5 Na1 O4S 76.2(2) 3_674 .
O8 Na1 Cd1 132.91(17) . 3_675
O8 Na1 Cd2 43.77(14) . 2_754
O8 Na1 O5 106.7(2) . 3_674
O8 Na1 O11 80.3(2) . 2_754
O8 Na1 O1S 172.0(2) . 3_675
O8 Na1 O4S 101.6(2) . .
O11 Na1 Cd1 125.97(17) 2_754 3_675
O11 Na1 Cd2 59.33(16) 2_754 2_754
O11 Na1 O1S 98.2(2) 2_754 3_675
O11 Na1 O4S 94.2(2) 2_754 .
O1S Na1 Cd1 42.40(14) 3_675 3_675
O1S Na1 Cd2 141.58(17) 3_675 2_754
O4S Na1 Cd1 45.70(15) . 3_675
O4S Na1 Cd2 135.88(19) . 2_754
O4S Na1 O1S 70.5(2) . 3_675
Na1 O1 Cd2 90.16(19) 2_644 1_455
C17 O1 Cd2 89.5(4) . 1_455
C17 O1 Na1 174.2(5) . 2_644
C17 O2 Cd2 93.6(4) . 1_455
C18 O3 Cd1 136.0(5) . .
Cd1 O5 Na1 93.44(17) 1_554 3_674
C26 O5 Cd1 90.4(4) . 1_554
C26 O5 Na1 140.0(5) . 3_674
C26 O6 Cd1 91.8(4) . 1_554
C27 O7 Cd2 91.6(4) . 2_754
Cd2 O8 Na1 91.46(19) 2_754 .
C27 O8 Cd2 91.5(4) . 2_754
C27 O8 Na1 132.7(5) . .
C35 O9 Cd1 88.6(5) . 2_644
C35 O10 Cd1 95.4(4) . 2_644
C36 O11 Na1 147.7(5) . 2_744
C36 O12 Cd2 114.3(5) . .
C10 N1 H1 119.6 . .
C11 N1 H1 119.6 . .
C11 N1 C10 120.7(6) . .
C19 N2 H2 120.7 . .
C20 N2 H2 120.7 . .
C20 N2 C19 118.7(6) . .
C28 N3 H3 119.3 . .
C29 N3 H3 119.3 . .
C29 N3 C28 121.3(6) . .
C2 C1 C10 117.7(6) . .
C6 C1 C2 121.9(6) . .
C6 C1 C10 120.4(6) . .
C1 C2 C3 117.6(6) . .
C1 C2 C7 121.0(7) . .
C3 C2 C7 121.4(6) . .
C2 C3 C19 119.7(7) . .
C4 C3 C2 121.3(6) . .
C4 C3 C19 118.9(7) . .
C3 C4 C5 119.5(6) . .
C3 C4 C8 120.0(7) . .
C5 C4 C8 120.5(7) . .
C4 C5 C28 117.3(6) . .
C6 C5 C4 120.7(6) . .
C6 C5 C28 121.9(6) . .
C1 C6 C9 119.2(7) . .
C5 C6 C1 118.7(6) . .
C5 C6 C9 122.1(7) . .
C2 C7 H7A 109.5 . .
C2 C7 H7B 109.5 . .
C2 C7 H7C 109.5 . .
H7A C7 H7B 109.5 . .
H7A C7 H7C 109.5 . .
H7B C7 H7C 109.5 . .
C4 C8 H8A 109.5 . .
C4 C8 H8B 109.5 . .
C4 C8 H8C 109.5 . .
H8A C8 H8B 109.5 . .
H8A C8 H8C 109.5 . .
H8B C8 H8C 109.5 . .
C6 C9 H9A 109.5 . .
C6 C9 H9B 109.5 . .
C6 C9 H9C 109.5 . .
H9A C9 H9B 109.5 . .
H9A C9 H9C 109.5 . .
H9B C9 H9C 109.5 . .
N1 C10 C1 110.6(6) . .
N1 C10 H10A 109.5 . .
N1 C10 H10B 109.5 . .
C1 C10 H10A 109.5 . .
C1 C10 H10B 109.5 . .
H10A C10 H10B 108.1 . .
N1 C11 C12 121.4(6) . .
N1 C11 C16 120.7(6) . .
C16 C11 C12 117.8(6) . .
C11 C12 H12 119.5 . .
C13 C12 C11 121.1(6) . .
C13 C12 H12 119.5 . .
C12 C13 C14 119.7(6) . .
C12 C13 C17 118.6(6) . .
C14 C13 C17 121.5(6) . .
C13 C14 H14 119.8 . .
C15 C14 C13 120.4(7) . .
C15 C14 H14 119.8 . .
C14 C15 C16 119.6(6) . .
C14 C15 C18 120.1(6) . .
C16 C15 C18 120.4(6) . .
C11 C16 H16 119.3 . .
C15 C16 C11 121.4(7) . .
C15 C16 H16 119.3 . .
O1 C17 Cd2 63.3(4) . 1_455
O1 C17 O2 120.9(7) . .
O1 C17 C13 119.5(6) . .
O2 C17 Cd2 58.2(4) . 1_455
O2 C17 C13 119.5(6) . .
C13 C17 Cd2 168.2(5) . 1_455
O3 C18 O4 126.0(7) . .
O3 C18 C15 117.3(7) . .
O4 C18 C15 116.7(7) . .
N2 C19 C3 110.7(6) . .
N2 C19 H19A 109.5 . .
N2 C19 H19B 109.5 . .
C3 C19 H19A 109.5 . .
C3 C19 H19B 109.5 . .
H19A C19 H19B 108.1 . .
N2 C20 C21 122.3(6) . .
C25 C20 N2 120.9(6) . .
C25 C20 C21 116.8(6) . .
C20 C21 H21 119.2 . .
C22 C21 C20 121.6(6) . .
C22 C21 H21 119.2 . .
C21 C22 C23 120.2(6) . .
C21 C22 C26 119.2(6) . .
C23 C22 C26 120.6(6) . .
C22 C23 H23 120.5 . .
C24 C23 C22 119.0(6) . .
C24 C23 H23 120.5 . .
C23 C24 C27 119.9(6) . .
C25 C24 C23 119.8(6) . .
C25 C24 C27 120.3(6) . .
C20 C25 C24 122.5(6) . .
C20 C25 H25 118.7 . .
C24 C25 H25 118.7 . .
O5 C26 Cd1 62.0(3) . 1_554
O5 C26 O6 122.1(6) . .
O5 C26 C22 118.7(6) . .
O6 C26 Cd1 60.3(3) . 1_554
O6 C26 C22 119.1(6) . .
C22 C26 Cd1 173.5(5) . 1_554
O7 C27 Cd2 60.4(4) . 2_754
O7 C27 C24 119.0(6) . .
O8 C27 Cd2 60.9(4) . 2_754
O8 C27 O7 121.2(7) . .
O8 C27 C24 119.8(7) . .
C24 C27 Cd2 177.2(5) . 2_754
N3 C28 C5 110.0(6) . .
N3 C28 H28A 109.7 . .
N3 C28 H28B 109.7 . .
C5 C28 H28A 109.7 . .
C5 C28 H28B 109.7 . .
H28A C28 H28B 108.2 . .
N3 C29 C30 121.0(6) . .
N3 C29 C34 122.2(6) . .
C30 C29 C34 116.8(6) . .
C29 C30 H30 118.8 . .
C31 C30 C29 122.4(6) . .
C31 C30 H30 118.8 . .
C30 C31 C35 119.2(6) . .
C32 C31 C30 119.4(6) . .
C32 C31 C35 121.4(7) . .
C31 C32 H32 120.1 . .
C31 C32 C33 119.8(7) . .
C33 C32 H32 120.1 . .
C32 C33 C34 120.6(6) . .
C32 C33 C36 121.0(7) . .
C34 C33 C36 118.4(6) . .
C29 C34 H34 119.6 . .
C33 C34 C29 120.9(7) . .
C33 C34 H34 119.6 . .
O9 C35 Cd1 64.6(4) . 2_644
O9 C35 O10 121.7(7) . .
O9 C35 C31 120.2(7) . .
O10 C35 Cd1 57.2(4) . 2_644
O10 C35 C31 118.1(6) . .
C31 C35 Cd1 174.4(6) . 2_644
O11 C36 O12 125.7(7) . .
O11 C36 C33 118.5(7) . .
O12 C36 C33 115.8(7) . .
Cd1 O1S Na1 90.5(2) . 3_675
C11S O1S Cd1 124.7(8) . .
C11S O1S Na1 122.7(8) . 3_675
C11S N1S C12S 102.3(9) . .
C11S N1S C13S 123.1(11) . .
C12S N1S C13S 133.8(11) . .
O1S C11S N1S 125.9(12) . .
O1S C11S H11S 117.0 . .
N1S C11S H11S 117.0 . .
N1S C12S H12A 109.5 . .
N1S C12S H12B 109.5 . .
N1S C12S H12C 109.5 . .
H12A C12S H12B 109.5 . .
H12A C12S H12C 109.5 . .
H12B C12S H12C 109.5 . .
N1S C13S H13A 109.5 . .
N1S C13S H13B 109.5 . .
N1S C13S H13C 109.5 . .
H13A C13S H13B 109.5 . .
H13A C13S H13C 109.5 . .
H13B C13S H13C 109.5 . .
C21S O2S Cd2 118.2(7) . .
C21S N2S C22S 124.5(11) . .
C21S N2S C23S 119.1(10) . .
C22S N2S C23S 116.4(11) . .
O2S C21S N2S 125.0(11) . .
O2S C21S H21S 117.5 . .
N2S C21S H21S 117.5 . .
N2S C22S H22A 109.5 . .
N2S C22S H22B 109.5 . .
N2S C22S H22C 109.5 . .
H22A C22S H22B 109.5 . .
H22A C22S H22C 109.5 . .
H22B C22S H22C 109.5 . .
N2S C23S H23A 109.5 . .
N2S C23S H23B 109.5 . .
N2S C23S H23C 109.5 . .
H23A C23S H23B 109.5 . .
H23A C23S H23C 109.5 . .
H23B C23S H23C 109.5 . .
C31S N3S C32S 124.7(11) . .
C31S N3S C33S 117.1(11) . .
C32S N3S C33S 118.2(11) . .
O3S C31S N3S 121.9(13) . .
O3S C31S H31S 119.1 . .
N3S C31S H31S 119.1 . .
N3S C32S H32A 109.5 . .
N3S C32S H32B 109.5 . .
N3S C32S H32C 109.5 . .
H32A C32S H32B 109.5 . .
H32A C32S H32C 109.5 . .
H32B C32S H32C 109.5 . .
N3S C33S H33A 109.5 . .
N3S C33S H33B 109.5 . .
N3S C33S H33C 109.5 . .
H33A C33S H33B 109.5 . .
H33A C33S H33C 109.5 . .
H33B C33S H33C 109.5 . .
Na1 O4S Cd1 88.8(2) . 3_675
C41S O4S Cd1 120.6(7) . 3_675
C41S O4S Na1 128.4(7) . .
C41S N4S C42S 120.2(9) . .
C41S N4S C43S 120.0(10) . .
C42S N4S C43S 119.8(10) . .
O4S C41S N4S 123.8(10) . .
O4S C41S H41S 118.1 . .
N4S C41S H41S 118.1 . .
N4S C42S H42A 109.5 . .
N4S C42S H42B 109.5 . .
N4S C42S H42C 109.5 . .
H42A C42S H42B 109.5 . .
H42A C42S H42C 109.5 . .
H42B C42S H42C 109.5 . .
N4S C43S H43A 109.5 . .
N4S C43S H43B 109.5 . .
N4S C43S H43C 109.5 . .
H43A C43S H43B 109.5 . .
H43A C43S H43C 109.5 . .
H43B C43S H43C 109.5 . .
C51S N5S C52S 121.8(11) . .
C51S N5S C53S 123.4(11) . .
C52S N5S C53S 114.5(11) . .
O5S C51S N5S 126.9(13) . .
O5S C51S H51S 116.5 . .
N5S C51S H51S 116.5 . .
N5S C52S H52A 109.5 . .
N5S C52S H52B 109.5 . .
N5S C52S H52C 109.5 . .
H52A C52S H52B 109.5 . .
H52A C52S H52C 109.5 . .
H52B C52S H52C 109.5 . .
N5S C53S H53A 109.5 . .
N5S C53S H53B 109.5 . .
N5S C53S H53C 109.5 . .
H53A C53S H53B 109.5 . .
H53A C53S H53C 109.5 . .
H53B C53S H53C 109.5 . .
C61S N6S C62S 122.7(16) . .
C61S N6S C63S 118.3(15) . .
C62S N6S C63S 118.2(16) . .
O6S C61S N6S 116.0(17) . .
O6S C61S H61S 122.0 . .
N6S C61S H61S 122.0 . .
N6S C62S H62A 109.5 . .
N6S C62S H62B 109.5 . .
N6S C62S H62C 109.5 . .
H62A C62S H62B 109.5 . .
H62A C62S H62C 109.5 . .
H62B C62S H62C 109.5 . .
N6S C63S H63A 109.5 . .
N6S C63S H63B 109.5 . .
N6S C63S H63C 109.5 . .
H63A C63S H63B 109.5 . .
H63A C63S H63C 109.5 . .
H63B C63S H63C 109.5 . .
H1EA N1E H1EB 108.0 . .
C1E N1E H1EA 109.3 . .
C1E N1E H1EB 109.3 . .
C1E N1E C2E 111.5(9) . .
C2E N1E H1EA 109.3 . .
C2E N1E H1EB 109.3 . .
N1E C1E H1EC 109.5 . .
N1E C1E H1ED 109.5 . .
N1E C1E H1EE 109.5 . .
H1EC C1E H1ED 109.5 . .
H1EC C1E H1EE 109.5 . .
H1ED C1E H1EE 109.5 . .
N1E C2E H2EA 109.5 . .
N1E C2E H2EB 109.5 . .
N1E C2E H2EC 109.5 . .
H2EA C2E H2EB 109.5 . .
H2EA C2E H2EC 109.5 . .
H2EB C2E H2EC 109.5 . .

loop_
_geom_bond_atom_site_label_1
_geom_bond_atom_site_label_2
_geom_bond_distance
_geom_bond_site_symmetry_2
Cd1 Na1 3.503(3) 3_675
Cd1 O3 2.234(5) .
Cd1 O5 2.399(5) 1_556
Cd1 O6 2.361(5) 1_556
Cd1 O9 2.461(6) 2_654
Cd1 O10 2.299(5) 2_654
Cd1 C26 2.716(7) 1_556
Cd1 C35 2.724(7) 2_654
Cd1 O1S 2.362(6) .
Cd1 O4S 2.508(6) 3_675
Cd2 Na1 3.411(3) 2_744
Cd2 O1 2.424(5) 1_655
Cd2 O2 2.313(5) 1_655
Cd2 O7 2.349(5) 2_744
Cd2 O8 2.361(5) 2_744
Cd2 O12 2.147(5) .
Cd2 C17 2.714(7) 1_655
Cd2 C27 2.701(7) 2_744
Cd2 O2S 2.319(6) .
Na1 O1 2.393(6) 2_654
Na1 O5 2.413(6) 3_674
Na1 O8 2.403(6) .
Na1 O11 2.474(6) 2_754
Na1 O1S 2.566(7) 3_675
Na1 O4S 2.497(7) .
O1 C17 1.241(8) .
O2 C17 1.284(8) .
O3 C18 1.238(9) .
O4 C18 1.271(9) .
O5 C26 1.257(8) .
O6 C26 1.268(8) .
O7 C27 1.270(9) .
O8 C27 1.253(8) .
O9 C35 1.228(9) .
O10 C35 1.260(9) .
O11 C36 1.221(10) .
O12 C36 1.268(9) .
N1 H1 0.8600 .
N1 C10 1.442(9) .
N1 C11 1.384(9) .
N2 H2 0.8600 .
N2 C19 1.441(9) .
N2 C20 1.384(9) .
N3 H3 0.8600 .
N3 C28 1.450(9) .
N3 C29 1.375(9) .
C1 C2 1.408(9) .
C1 C6 1.406(10) .
C1 C10 1.521(10) .
C2 C3 1.413(10) .
C2 C7 1.490(10) .
C3 C4 1.398(10) .
C3 C19 1.523(10) .
C4 C5 1.402(10) .
C4 C8 1.513(11) .
C5 C6 1.399(10) .
C5 C28 1.517(10) .
C6 C9 1.492(10) .
C7 H7A 0.9600 .
C7 H7B 0.9600 .
C7 H7C 0.9600 .
C8 H8A 0.9600 .
C8 H8B 0.9600 .
C8 H8C 0.9600 .
C9 H9A 0.9600 .
C9 H9B 0.9600 .
C9 H9C 0.9600 .
C10 H10A 0.9700 .
C10 H10B 0.9700 .
C11 C12 1.393(10) .
C11 C16 1.392(9) .
C12 H12 0.9300 .
C12 C13 1.361(10) .
C13 C14 1.393(9) .
C13 C17 1.503(10) .
C14 H14 0.9300 .
C14 C15 1.365(10) .
C15 C16 1.372(10) .
C15 C18 1.533(10) .
C16 H16 0.9300 .
C19 H19A 0.9700 .
C19 H19B 0.9700 .
C20 C21 1.411(9) .
C20 C25 1.377(10) .
C21 H21 0.9300 .
C21 C22 1.369(10) .
C22 C23 1.398(9) .
C22 C26 1.486(9) .
C23 H23 0.9300 .
C23 C24 1.386(9) .
C24 C25 1.384(10) .
C24 C27 1.492(9) .
C25 H25 0.9300 .
C28 H28A 0.9700 .
C28 H28B 0.9700 .
C29 C30 1.394(10) .
C29 C34 1.407(9) .
C30 H30 0.9300 .
C30 C31 1.387(10) .
C31 C32 1.381(9) .
C31 C35 1.493(10) .
C32 H32 0.9300 .
C32 C33 1.381(10) .
C33 C34 1.386(10) .
C33 C36 1.527(10) .
C34 H34 0.9300 .
O1S C11S 1.133(9) .
N1S C11S 1.354(11) .
N1S C12S 1.380(12) .
N1S C13S 1.432(12) .
C11S H11S 0.9300 .
C12S H12A 0.9600 .
C12S H12B 0.9600 .
C12S H12C 0.9600 .
C13S H13A 0.9600 .
C13S H13B 0.9600 .
C13S H13C 0.9600 .
O2S C21S 1.229(10) .
N2S C21S 1.340(11) .
N2S C22S 1.413(12) .
N2S C23S 1.439(12) .
C21S H21S 0.9300 .
C22S H22A 0.9600 .
C22S H22B 0.9600 .
C22S H22C 0.9600 .
C23S H23A 0.9600 .
C23S H23B 0.9600 .
C23S H23C 0.9600 .
O3S C31S 1.183(11) .
N3S C31S 1.342(11) .
N3S C32S 1.391(12) .
N3S C33S 1.446(12) .
C31S H31S 0.9300 .
C32S H32A 0.9600 .
C32S H32B 0.9600 .
C32S H32C 0.9600 .
C33S H33A 0.9600 .
C33S H33B 0.9600 .
C33S H33C 0.9600 .
O4S C41S 1.217(9) .
N4S C41S 1.360(11) .
N4S C42S 1.427(11) .
N4S C43S 1.429(11) .
C41S H41S 0.9300 .
C42S H42A 0.9600 .
C42S H42B 0.9600 .
C42S H42C 0.9600 .
C43S H43A 0.9600 .
C43S H43B 0.9600 .
C43S H43C 0.9600 .
O5S C51S 1.214(11) .
N5S C51S 1.345(11) .
N5S C52S 1.399(12) .
N5S C53S 1.427(12) .
C51S H51S 0.9300 .
C52S H52A 0.9600 .
C52S H52B 0.9600 .
C52S H52C 0.9600 .
C53S H53A 0.9600 .
C53S H53B 0.9600 .
C53S H53C 0.9600 .
O6S C61S 1.207(14) .
N6S C61S 1.358(14) .
N6S C62S 1.371(14) .
N6S C63S 1.437(15) .
C61S H61S 0.9300 .
C62S H62A 0.9600 .
C62S H62B 0.9600 .
C62S H62C 0.9600 .
C63S H63A 0.9600 .
C63S H63B 0.9600 .
C63S H63C 0.9600 .
N1E H1EA 0.8900 .
N1E H1EB 0.8900 .
N1E C1E 1.452(13) .
N1E C2E 1.477(15) .
C1E H1EC 0.9600 .
C1E H1ED 0.9600 .
C1E H1EE 0.9600 .
C2E H2EA 0.9600 .
C2E H2EB 0.9600 .
C2E H2EC 0.9600 .

loop_
_geom_hbond_atom_site_label_D
_geom_hbond_atom_site_label_H
_geom_hbond_atom_site_label_A
_geom_hbond_distance_DH
_geom_hbond_distance_HA
_geom_hbond_distance_DA
_geom_hbond_angle_DHA
_geom_hbond_site_symmetry_A
_geom_hbond_publ_flag
N1 H1 O5S 0.86 2.40 3.076(11) 135.9 . yes
N3 H3 O4 0.86 2.25 3.105(8) 171.1 4_575 yes
C11S H11S O3 0.93 2.55 3.214(13) 129.1 . yes
C12S H12C O2 0.96 2.33 3.098(17) 136.5 . yes
C13S H13B O11 0.96 2.88 3.375(18) 112.9 4_476 yes
C22S H22C O6S 0.96 2.39 3.06(3) 125.9 . yes
C23S H23A O6S 0.96 2.37 3.14(3) 137.0 . yes
C41S H41S O10 0.93 2.37 3.062(13) 130.6 4_576 yes
C42S H42A O11 0.96 3.15 3.481(16) 101.9 2_754 yes
C43S H43A O10 0.96 2.68 3.227(15) 116.4 2_754 yes
N1E H1EA O6 0.89 2.21 2.860(11) 129.4 . yes
N1E H1EA O5S 0.89 2.62 3.222(14) 125.9 3_674 yes
N1E H1EB O4 0.89 1.83 2.712(10) 168.3 1_554 yes
C2E H2EC O5S 0.96 2.58 3.024(18) 108.3 3_674 yes

loop_
_geom_torsion_atom_site_label_1
_geom_torsion_atom_site_label_2
_geom_torsion_atom_site_label_3
_geom_torsion_atom_site_label_4
_geom_torsion
_geom_torsion_site_symmetry_1
_geom_torsion_site_symmetry_4
Cd1 O3 C18 O4 41.1(12) . .
Cd1 O3 C18 C15 -138.6(6) . .
Cd1 O5 C26 O6 5.8(7) 1_554 .
Cd1 O5 C26 C22 -172.6(6) 1_554 .
Cd1 O6 C26 O5 -5.9(7) 1_554 .
Cd1 O6 C26 C22 172.5(6) 1_554 .
Cd1 O9 C35 O10 -1.3(9) 2_644 .
Cd1 O9 C35 C31 176.6(7) 2_644 .
Cd1 O10 C35 O9 1.4(10) 2_644 .
Cd1 O10 C35 C31 -176.6(6) 2_644 .
Cd1 O1S C11S N1S 177.7(10) . .
Cd1 O4S C41S N4S 175.8(8) 3_675 .
Cd2 O1 C17 O2 -8.8(7) 1_455 .
Cd2 O1 C17 C13 166.9(6) 1_455 .
Cd2 O2 C17 O1 9.3(7) 1_455 .
Cd2 O2 C17 C13 -166.5(5) 1_455 .
Cd2 O7 C27 O8 -2.4(7) 2_754 .
Cd2 O7 C27 C24 176.9(6) 2_754 .
Cd2 O8 C27 O7 2.4(7) 2_754 .
Cd2 O8 C27 C24 -176.9(6) 2_754 .
Cd2 O12 C36 O11 -1.0(11) . .
Cd2 O12 C36 C33 176.4(5) . .
Cd2 O2S C21S N2S -169.0(11) . .
Na1 O5 C26 Cd1 -95.8(6) 3_674 1_554
Na1 O5 C26 O6 -90.0(9) 3_674 .
Na1 O5 C26 C22 91.5(8) 3_674 .
Na1 O8 C27 Cd2 93.4(5) . 2_754
Na1 O8 C27 O7 95.7(9) . .
Na1 O8 C27 C24 -83.6(8) . .
Na1 O11 C36 O12 -14.9(18) 2_744 .
Na1 O11 C36 C33 167.8(8) 2_744 .
Na1 O1S C11S N1S 60.5(17) 3_675 .
Na1 O4S C41S N4S -68.2(13) . .
N1 C11 C12 C13 175.7(6) . .
N1 C11 C16 C15 -176.9(6) . .
N2 C20 C21 C22 179.4(7) . .
N2 C20 C25 C24 179.5(7) . .
N3 C29 C30 C31 179.2(7) . .
N3 C29 C34 C33 -178.5(8) . .
C1 C2 C3 C4 -3.8(10) . .
C1 C2 C3 C19 172.2(6) . .
C2 C1 C6 C5 -1.7(10) . .
C2 C1 C6 C9 -179.7(7) . .
C2 C1 C10 N1 -86.1(7) . .
C2 C3 C4 C5 -1.6(10) . .
C2 C3 C4 C8 178.2(7) . .
C2 C3 C19 N2 107.9(8) . .
C3 C4 C5 C6 5.6(10) . .
C3 C4 C5 C28 -175.8(6) . .
C4 C3 C19 N2 -76.0(9) . .
C4 C5 C6 C1 -4.0(10) . .
C4 C5 C6 C9 174.0(7) . .
C4 C5 C28 N3 -83.7(8) . .
C6 C1 C2 C3 5.5(10) . .
C6 C1 C2 C7 -175.8(7) . .
C6 C1 C10 N1 93.2(7) . .
C6 C5 C28 N3 94.8(8) . .
C7 C2 C3 C4 177.5(7) . .
C7 C2 C3 C19 -6.4(10) . .
C8 C4 C5 C6 -174.2(7) . .
C8 C4 C5 C28 4.3(10) . .
C10 N1 C11 C12 18.5(10) . .
C10 N1 C11 C16 -164.6(6) . .
C10 C1 C2 C3 -175.2(6) . .
C10 C1 C2 C7 3.4(9) . .
C10 C1 C6 C5 179.1(6) . .
C10 C1 C6 C9 1.1(10) . .
C11 N1 C10 C1 171.7(6) . .
C11 C12 C13 C14 1.6(10) . .
C11 C12 C13 C17 -174.4(6) . .
C12 C11 C16 C15 0.1(10) . .
C12 C13 C14 C15 -0.8(10) . .
C12 C13 C17 Cd2 97(2) . 1_455
C12 C13 C17 O1 -3.1(10) . .
C12 C13 C17 O2 172.7(6) . .
C13 C14 C15 C16 -0.3(10) . .
C13 C14 C15 C18 178.2(6) . .
C14 C13 C17 Cd2 -79(3) . 1_455
C14 C13 C17 O1 -179.0(7) . .
C14 C13 C17 O2 -3.2(10) . .
C14 C15 C16 C11 0.7(10) . .
C14 C15 C18 O3 -7.2(10) . .
C14 C15 C18 O4 173.0(7) . .
C16 C11 C12 C13 -1.3(10) . .
C16 C15 C18 O3 171.3(7) . .
C16 C15 C18 O4 -8.5(10) . .
C17 C13 C14 C15 175.0(6) . .
C18 C15 C16 C11 -177.8(6) . .
C19 N2 C20 C21 11.8(11) . .
C19 N2 C20 C25 -167.9(7) . .
C19 C3 C4 C5 -177.7(6) . .
C19 C3 C4 C8 2.2(10) . .
C20 N2 C19 C3 164.2(7) . .
C20 C21 C22 C23 1.7(11) . .
C20 C21 C22 C26 -179.7(6) . .
C21 C20 C25 C24 -0.3(11) . .
C21 C22 C23 C24 -1.4(10) . .
C21 C22 C26 O5 2.4(10) . .
C21 C22 C26 O6 -176.1(7) . .
C22 C23 C24 C25 0.3(10) . .
C22 C23 C24 C27 178.4(6) . .
C23 C22 C26 O5 -179.0(6) . .
C23 C22 C26 O6 2.5(10) . .
C23 C24 C25 C20 0.5(11) . .
C23 C24 C27 O7 -1.3(10) . .
C23 C24 C27 O8 178.0(7) . .
C25 C20 C21 C22 -0.9(11) . .
C25 C24 C27 O7 176.7(7) . .
C25 C24 C27 O8 -3.9(10) . .
C26 C22 C23 C24 -180.0(6) . .
C27 C24 C25 C20 -177.5(6) . .
C28 N3 C29 C30 -166.9(7) . .
C28 N3 C29 C34 14.9(12) . .
C28 C5 C6 C1 177.6(6) . .
C28 C5 C6 C9 -4.5(11) . .
C29 N3 C28 C5 162.7(7) . .
C29 C30 C31 C32 0.5(12) . .
C29 C30 C31 C35 -179.0(7) . .
C30 C29 C34 C33 3.3(11) . .
C30 C31 C32 C33 0.9(11) . .
C30 C31 C35 O9 5.1(12) . .
C30 C31 C35 O10 -176.8(8) . .
C31 C32 C33 C34 -0.2(12) . .
C31 C32 C33 C36 178.3(7) . .
C32 C31 C35 O9 -174.3(8) . .
C32 C31 C35 O10 3.7(12) . .
C32 C33 C34 C29 -2.0(12) . .
C32 C33 C36 O11 22.7(12) . .
C32 C33 C36 O12 -154.8(8) . .
C34 C29 C30 C31 -2.6(11) . .
C34 C33 C36 O11 -158.8(8) . .
C34 C33 C36 O12 23.6(11) . .
C35 C31 C32 C33 -179.6(7) . .
C36 C33 C34 C29 179.5(7) . .
C12S N1S C11S O1S -177.5(14) . .
C13S N1S C11S O1S 11(2) . .
C22S N2S C21S O2S -176.9(15) . .
C23S N2S C21S O2S 3(2) . .
C32S N3S C31S O3S -1(2) . .
C33S N3S C31S O3S -178.6(14) . .
C42S N4S C41S O4S -1.1(18) . .
C43S N4S C41S O4S -178.6(11) . .
C52S N5S C51S O5S -1(2) . .
C53S N5S C51S O5S 174.0(13) . .
C62S N6S C61S O6S 173(3) . .
C63S N6S C61S O6S 3(4) . .

loop_
_twin_individual_id
_twin_individual_mass_fraction_refined
1 0.99951(17)
2 0.00049(17)
